data_2232732
loop_
_publ_author_name
'Liu, Hua-quan'
'Fan, Dong-mei'
'Wang, De-cai'
'Ou-yang, Ping-Kai'

_publ_section_title
;
 1-Benzyl-6-chloroindoline-2,3-dione
;
_journal_coeditor_code HB6512
_journal_issue 12
_journal_name_full 'Acta Crystallographica Section E'
_journal_page_first o3427
_journal_paper_doi 10.1107/S1600536811048665
_journal_volume 67
_journal_year 2011
_chemical_formula_iupac 'C15 H10 Cl N O2'
_chemical_formula_moiety 'C15 H10 Cl N O2'
_chemical_formula_sum 'C15 H10 Cl N O2'
_chemical_formula_weight 271.69
_chemical_name_systematic
;
1-Benzyl-6-chloroindoline-2,3-dione
;
_space_group_IT_number 2
_symmetry_cell_setting triclinic
_symmetry_space_group_name_Hall '-P 1'
_symmetry_space_group_name_H-M 'P -1'
_atom_sites_solution_hydrogens geom
_atom_sites_solution_primary direct
_atom_sites_solution_secondary difmap
_audit_creation_method SHELXL-97
_cell_angle_alpha 80.24(3)
_cell_angle_beta 84.90(3)
_cell_angle_gamma 79.74(3)
_cell_formula_units_Z 2
_cell_length_a 7.1870(14)
_cell_length_b 7.5800(15)
_cell_length_c 12.012(2)
_cell_measurement_reflns_used 25
_cell_measurement_temperature 293(2)
_cell_measurement_theta_max 13
_cell_measurement_theta_min 10
_cell_volume 633.4(2)
_computing_cell_refinement 'CAD-4 EXPRESS (Enraf--Nonius, 1994)'
_computing_data_collection 'CAD-4 EXPRESS (Enraf--Nonius, 1994)'
_computing_data_reduction 'XCAD4 (Harms & Wocadlo, 1995)'
_computing_molecular_graphics 'SHELXTL (Sheldrick, 2008)'
_computing_publication_material 'PLATON (Spek, 2009)'
_computing_structure_refinement 'SHELXL97 (Sheldrick, 2008)'
_computing_structure_solution 'SHELXS97 (Sheldrick, 2008)'
_diffrn_ambient_temperature 293(2)
_diffrn_measured_fraction_theta_full 1.000
_diffrn_measured_fraction_theta_max 1.000
_diffrn_measurement_device_type 'Enraf--Nonius CAD-4'
_diffrn_measurement_method \w/2\q
_diffrn_radiation_monochromator graphite
_diffrn_radiation_source 'fine-focus sealed tube'
_diffrn_radiation_type MoK\a
_diffrn_radiation_wavelength 0.71073
_diffrn_reflns_av_R_equivalents 0.0152
_diffrn_reflns_av_sigmaI/netI 0.0206
_diffrn_reflns_limit_h_max 8
_diffrn_reflns_limit_h_min 0
_diffrn_reflns_limit_k_max 9
_diffrn_reflns_limit_k_min -8
_diffrn_reflns_limit_l_max 14
_diffrn_reflns_limit_l_min -14
_diffrn_reflns_number 2520
_diffrn_reflns_theta_full 25.37
_diffrn_reflns_theta_max 25.37
_diffrn_reflns_theta_min 1.72
_diffrn_standards_decay_% 1
_diffrn_standards_interval_count 200
_diffrn_standards_interval_time 2
_diffrn_standards_number 3
_exptl_absorpt_coefficient_mu 0.297
_exptl_absorpt_correction_T_max 0.9709
_exptl_absorpt_correction_T_min 0.9161
_exptl_absorpt_correction_type psi-scan
_exptl_absorpt_process_details '(North <i>et al.</i>, 1968)'
_exptl_crystal_colour yellow
_exptl_crystal_density_diffrn 1.424
_exptl_crystal_density_method 'not measured'
_exptl_crystal_description block
_exptl_crystal_F_000 280
_exptl_crystal_size_max 0.30
_exptl_crystal_size_mid 0.20
_exptl_crystal_size_min 0.10
_refine_diff_density_max 0.187
_refine_diff_density_min -0.245
_refine_ls_extinction_method none
_refine_ls_goodness_of_fit_ref 1.001
_refine_ls_hydrogen_treatment constr
_refine_ls_matrix_type full
_refine_ls_number_parameters 172
_refine_ls_number_reflns 2322
_refine_ls_number_restraints 1
_refine_ls_restrained_S_all 1.031
_refine_ls_R_factor_all 0.0576
_refine_ls_R_factor_gt 0.0449
_refine_ls_shift/su_max 0.000
_refine_ls_shift/su_mean 0.000
_refine_ls_structure_factor_coef Fsqd
_refine_ls_weighting_details 'calc w=1/[\s^2^(Fo^2^)+(0.1000P)^2^+0.1600P] where P=(Fo^2^+2Fc^2^)/3'
_refine_ls_weighting_scheme calc
_refine_ls_wR_factor_gt 0.1446
_refine_ls_wR_factor_ref 0.1546
_reflns_number_gt 1837
_reflns_number_total 2322
_reflns_threshold_expression I>2\s(I)
_cod_data_source_file hb6512.cif
_cod_data_source_block I
_cod_database_code 2232732
_cod_database_fobs_code 2232732

loop_
_symmetry_equiv_pos_as_xyz
'x, y, z'
'-x, -y, -z'

loop_
_atom_site_type_symbol
_atom_site_label
_atom_site_fract_x
_atom_site_fract_y
_atom_site_fract_z
_atom_site_U_iso_or_equiv
_atom_site_adp_type
_atom_site_calc_flag
_atom_site_refinement_flags
_atom_site_occupancy
_atom_site_symmetry_multiplicity
Cl Cl 0.15893(11) 0.74198(12) 0.63411(6) 0.0780(3) Uani d . 1 1
N N 0.3532(3) 0.5031(3) 0.25370(16) 0.0484(5) Uani d . 1 1
O O1 0.3966(3) 0.0350(3) 0.3312(2) 0.0835(7) Uani d . 1 1
C C1 0.0178(3) 0.6495(3) 0.1103(2) 0.0534(6) Uani d . 1 1
H H1A 0.0667 0.5310 0.0999 0.064 Uiso calc R 1 1
O O2 0.4404(3) 0.3028(3) 0.12621(18) 0.0805(7) Uani d . 1 1
C C2 -0.1670(4) 0.7221(4) 0.0844(2) 0.0599(7) Uani d . 1 1
H H2A -0.2413 0.6526 0.0567 0.072 Uiso calc R 1 1
C C3 -0.2404(4) 0.8970(4) 0.0998(2) 0.0608(7) Uani d . 1 1
H H3A -0.3644 0.9461 0.0823 0.073 Uiso calc R 1 1
C C4 -0.1308(4) 0.9994(4) 0.1409(2) 0.0640(7) Uani d . 1 1
H H4A -0.1809 1.1177 0.1515 0.077 Uiso calc R 1 1
C C5 0.0548(4) 0.9268(3) 0.1666(2) 0.0562(6) Uani d . 1 1
H H5A 0.1283 0.9973 0.1942 0.067 Uiso calc R 1 1
C C6 0.1314(3) 0.7513(3) 0.15178(18) 0.0446(5) Uani d . 1 1
C C7 0.3348(3) 0.6736(3) 0.1755(2) 0.0514(6) Uani d . 1 1
H H7A 0.4057 0.6538 0.1049 0.062 Uiso calc R 1 1
H H7B 0.3896 0.7609 0.2071 0.062 Uiso calc R 1 1
C C8 0.3061(3) 0.4880(3) 0.37094(19) 0.0432(5) Uani d . 1 1
C C9 0.2568(3) 0.6255(3) 0.4348(2) 0.0477(6) Uani d . 1 1
H H9A 0.2489 0.7470 0.4027 0.057 Uiso calc R 1 1
C C10 0.2197(3) 0.5730(4) 0.5496(2) 0.0528(6) Uani d . 1 1
C C11 0.2296(4) 0.3939(4) 0.6003(2) 0.0634(7) Uani d . 1 1
H H11A 0.2030 0.3650 0.6778 0.076 Uiso calc R 1 1
C C12 0.2797(4) 0.2591(4) 0.5343(3) 0.0622(7) Uani d . 1 1
H H12A 0.2875 0.1378 0.5668 0.075 Uiso calc R 1 1
C C13 0.3180(3) 0.3053(3) 0.4202(2) 0.0502(6) Uani d . 1 1
C C14 0.3748(3) 0.1993(3) 0.3277(2) 0.0582(7) Uani d D 1 1
C C15 0.3958(3) 0.3341(3) 0.2226(2) 0.0569(7) Uani d D 1 1

loop_
_atom_site_aniso_label
_atom_site_aniso_U_11
_atom_site_aniso_U_22
_atom_site_aniso_U_33
_atom_site_aniso_U_12
_atom_site_aniso_U_13
_atom_site_aniso_U_23
Cl 0.0726(5) 0.1012(7) 0.0686(5) -0.0153(4) 0.0032(4) -0.0405(4)
N 0.0482(11) 0.0473(11) 0.0489(11) 0.0000(8) -0.0083(9) -0.0108(8)
O1 0.0867(15) 0.0451(11) 0.1232(19) 0.0015(10) -0.0367(13) -0.0231(11)
C1 0.0524(14) 0.0538(14) 0.0537(14) -0.0048(11) -0.0034(11) -0.0114(11)
O2 0.0847(14) 0.0836(15) 0.0721(14) 0.0207(11) -0.0193(11) -0.0381(11)
C2 0.0532(15) 0.0760(18) 0.0523(15) -0.0125(13) -0.0058(11) -0.0116(12)
C3 0.0512(14) 0.0773(18) 0.0454(13) 0.0050(13) -0.0029(11) -0.0023(12)
C4 0.0730(18) 0.0544(15) 0.0553(15) 0.0097(13) -0.0018(13) -0.0051(12)
C5 0.0682(16) 0.0525(14) 0.0487(14) -0.0091(12) -0.0068(12) -0.0094(11)
C6 0.0498(13) 0.0476(13) 0.0342(11) -0.0078(10) -0.0002(9) -0.0016(9)
C7 0.0474(13) 0.0574(14) 0.0489(13) -0.0112(11) -0.0016(10) -0.0055(11)
C8 0.0347(11) 0.0441(12) 0.0510(13) -0.0048(9) -0.0096(9) -0.0066(9)
C9 0.0441(12) 0.0449(12) 0.0550(14) -0.0073(10) -0.0075(10) -0.0077(10)
C10 0.0415(12) 0.0674(16) 0.0533(14) -0.0119(11) -0.0056(10) -0.0156(12)
C11 0.0532(15) 0.083(2) 0.0517(15) -0.0192(13) -0.0068(12) 0.0057(13)
C12 0.0577(15) 0.0552(15) 0.0711(18) -0.0142(12) -0.0175(13) 0.0090(13)
C13 0.0419(12) 0.0435(13) 0.0656(16) -0.0075(9) -0.0162(11) -0.0027(11)
C14 0.0484(13) 0.0441(13) 0.0858(19) 0.0003(10) -0.0270(13) -0.0175(12)
C15 0.0471(13) 0.0589(15) 0.0652(16) 0.0085(11) -0.0178(11) -0.0216(12)

loop_
_atom_type_symbol
_atom_type_description
_atom_type_scat_dispersion_real
_atom_type_scat_dispersion_imag
_atom_type_scat_source
C C 0.0033 0.0016 'International Tables Vol C Tables 4.2.6.8 and 6.1.1.4'
H H 0.0000 0.0000 'International Tables Vol C Tables 4.2.6.8 and 6.1.1.4'
N N 0.0061 0.0033 'International Tables Vol C Tables 4.2.6.8 and 6.1.1.4'
O O 0.0106 0.0060 'International Tables Vol C Tables 4.2.6.8 and 6.1.1.4'
Cl Cl 0.1484 0.1585 'International Tables Vol C Tables 4.2.6.8 and 6.1.1.4'

loop_
_geom_angle_atom_site_label_1
_geom_angle_atom_site_label_2
_geom_angle_atom_site_label_3
_geom_angle
C15 N C8 110.1(2)
C15 N C7 125.0(2)
C8 N C7 124.52(19)
C2 C1 C6 121.0(2)
C2 C1 H1A 119.5
C6 C1 H1A 119.5
C3 C2 C1 119.8(3)
C3 C2 H2A 120.1
C1 C2 H2A 120.1
C4 C3 C2 120.0(2)
C4 C3 H3A 120.0
C2 C3 H3A 120.0
C3 C4 C5 120.1(3)
C3 C4 H4A 119.9
C5 C4 H4A 119.9
C6 C5 C4 120.7(3)
C6 C5 H5A 119.6
C4 C5 H5A 119.6
C5 C6 C1 118.2(2)
C5 C6 C7 121.1(2)
C1 C6 C7 120.6(2)
N C7 C6 112.49(19)
N C7 H7A 109.1
C6 C7 H7A 109.1
N C7 H7B 109.1
C6 C7 H7B 109.1
H7A C7 H7B 107.8
C9 C8 C13 121.4(2)
C9 C8 N 128.0(2)
C13 C8 N 110.6(2)
C8 C9 C10 116.3(2)
C8 C9 H9A 121.9
C10 C9 H9A 121.9
C11 C10 C9 123.5(2)
C11 C10 Cl 118.5(2)
C9 C10 Cl 118.0(2)
C12 C11 C10 118.9(3)
C12 C11 H11A 120.5
C10 C11 H11A 120.5
C13 C12 C11 119.4(2)
C13 C12 H12A 120.3
C11 C12 H12A 120.3
C12 C13 C8 120.4(2)
C12 C13 C14 133.5(2)
C8 C13 C14 106.1(2)
O1 C14 C13 128.7(3)
O1 C14 C15 125.0(3)
C13 C14 C15 106.3(2)
O2 C15 N 125.5(2)
O2 C15 C14 127.6(2)
N C15 C14 107.0(2)

loop_
_geom_bond_atom_site_label_1
_geom_bond_atom_site_label_2
_geom_bond_distance
Cl C10 1.739(3)
N C15 1.370(3)
N C8 1.409(3)
N C7 1.456(3)
O1 C14 1.221(3)
C1 C2 1.385(4)
C1 C6 1.391(3)
C1 H1A 0.9300
O2 C15 1.224(3)
C2 C3 1.374(4)
C2 H2A 0.9300
C3 C4 1.372(4)
C3 H3A 0.9300
C4 C5 1.390(4)
C4 H4A 0.9300
C5 C6 1.381(3)
C5 H5A 0.9300
C6 C7 1.509(3)
C7 H7A 0.9700
C7 H7B 0.9700
C8 C9 1.375(3)
C8 C13 1.402(3)
C9 C10 1.385(4)
C9 H9A 0.9300
C10 C11 1.383(4)
C11 C12 1.377(4)
C11 H11A 0.9300
C12 C13 1.372(4)
C12 H12A 0.9300
C13 C14 1.467(4)
C14 C15 1.498(3)

loop_
_geom_hbond_atom_site_label_D
_geom_hbond_atom_site_label_H
_geom_hbond_atom_site_label_A
_geom_hbond_site_symmetry_A
_geom_hbond_distance_DH
_geom_hbond_distance_HA
_geom_hbond_distance_DA
_geom_hbond_angle_DHA
C9 H9A O1 1_565 0.93 2.58 3.431(3) 152

loop_
_geom_torsion_atom_site_label_1
_geom_torsion_atom_site_label_2
_geom_torsion_atom_site_label_3
_geom_torsion_atom_site_label_4
_geom_torsion
C6 C1 C2 C3 -0.1(4)
C1 C2 C3 C4 -0.1(4)
C2 C3 C4 C5 0.3(4)
C3 C4 C5 C6 -0.2(4)
C4 C5 C6 C1 0.1(4)
C4 C5 C6 C7 177.8(2)
C2 C1 C6 C5 0.1(4)
C2 C1 C6 C7 -177.6(2)
C15 N C7 C6 97.7(3)
C8 N C7 C6 -73.8(3)
C5 C6 C7 N 126.2(2)
C1 C6 C7 N -56.1(3)
C15 N C8 C9 179.4(2)
C7 N C8 C9 -8.0(3)
C15 N C8 C13 0.3(3)
C7 N C8 C13 172.9(2)
C13 C8 C9 C10 -0.1(3)
N C8 C9 C10 -179.1(2)
C8 C9 C10 C11 -0.1(4)
C8 C9 C10 Cl 179.39(16)
C9 C10 C11 C12 0.3(4)
Cl C10 C11 C12 -179.28(19)
C10 C11 C12 C13 -0.1(4)
C11 C12 C13 C8 -0.1(4)
C11 C12 C13 C14 179.6(2)
C9 C8 C13 C12 0.2(3)
N C8 C13 C12 179.4(2)
C9 C8 C13 C14 -179.6(2)
N C8 C13 C14 -0.4(2)
C12 C13 C14 O1 2.7(5)
C8 C13 C14 O1 -177.6(2)
C12 C13 C14 C15 -179.3(3)
C8 C13 C14 C15 0.4(2)
C8 N C15 O2 179.3(2)
C7 N C15 O2 6.8(4)
C8 N C15 C14 0.0(3)
C7 N C15 C14 -172.6(2)
O1 C14 C15 O2 -1.5(4)
C13 C14 C15 O2 -179.5(3)
O1 C14 C15 N 177.8(2)
C13 C14 C15 N -0.2(3)

loop_
_cod_related_entry_id
_cod_related_entry_database
_cod_related_entry_code
1 ChemSpider 30657230
